data_4135594
loop_
_publ_author_name
'Keilwerth, Martin'
'Grunwald, Liam'
'Mao, Weiqing'
'Heinemann, Frank W.'
'Sutter, J\"org'
'Bill, Eckhard'
'Meyer, Karsten'

_publ_section_title
;
 Ligand Tailoring Toward an Air-Stable Iron(V) Nitrido Complex.
;
_journal_issue 3
_journal_name_full 'Journal of the American Chemical Society'
_journal_page_first 1458
_journal_page_last 1465
_journal_paper_doi 10.1021/jacs.0c11141
_journal_volume 143
_journal_year 2021
_chemical_absolute_configuration ad
_chemical_formula_moiety 'C39 H45 Fe N10, F6 P, C6 H6'
_chemical_formula_sum 'C45 H51 F6 Fe N10 P'
_chemical_formula_weight 932.77
_space_group_crystal_system orthorhombic
_space_group_IT_number 19
_space_group_name_Hall 'P 2ac 2ab'
_space_group_name_H-M_alt 'P 21 21 21'
_atom_sites_solution_hydrogens geom
_audit_creation_date 2020-05-17
_audit_creation_method
;
Olex2 1.2
(compiled 2018.05.29 svn.r3508 for OlexSys, GUI svn.r5506)
;
_cell_angle_alpha 90
_cell_angle_beta 90
_cell_angle_gamma 90
_cell_formula_units_Z 4
_cell_length_a 12.9020(10)
_cell_length_b 18.4951(14)
_cell_length_c 19.1223(13)
_cell_measurement_reflns_used 9936
_cell_measurement_temperature 100(2)
_cell_measurement_theta_max 29.57
_cell_measurement_theta_min 2.40
_cell_volume 4563.0(6)
_computing_cell_refinement 'SAINT V8.38A (Bruker AXS, 2016)'
_computing_data_collection 'Bruker APEX3 (Bruker AXS, 2015)'
_computing_data_reduction 'SAINT V8.38A (Bruker AXS, 2016)'
_computing_molecular_graphics 'SHELXTL 6.12 (Bruker AXS, 2002)'
_computing_publication_material 'Olex2 (Dolomanov et al., 2009)'
_computing_structure_refinement 'SHELXL-2018/3 (Sheldrick, 2015)'
_computing_structure_solution 'SHELX XT 2014/5 (Sheldrick, 2015)'
_diffrn_ambient_temperature 100(2)
_diffrn_measured_fraction_theta_full 0.999
_diffrn_measured_fraction_theta_max 0.999
_diffrn_measurement_device_type 'Bruker Kappa ImuS Duo Photon II CPAD'
_diffrn_measurement_method '\f and \w scans'
_diffrn_radiation_monochromator 'Quazar focussing montel optics'
_diffrn_radiation_source 'ImuS high brilliance micro-focus tube'
_diffrn_radiation_type MoK\a
_diffrn_radiation_wavelength 0.71073
_diffrn_reflns_av_R_equivalents 0.0889
_diffrn_reflns_av_unetI/netI 0.0443
_diffrn_reflns_Laue_measured_fraction_full 0.999
_diffrn_reflns_Laue_measured_fraction_max 0.999
_diffrn_reflns_limit_h_max 17
_diffrn_reflns_limit_h_min -17
_diffrn_reflns_limit_k_max 25
_diffrn_reflns_limit_k_min -25
_diffrn_reflns_limit_l_max 26
_diffrn_reflns_limit_l_min -25
_diffrn_reflns_number 175392
_diffrn_reflns_point_group_measured_fraction_full 1.000
_diffrn_reflns_point_group_measured_fraction_max 0.999
_diffrn_reflns_theta_full 25.242
_diffrn_reflns_theta_max 29.580
_diffrn_reflns_theta_min 1.904
_diffrn_standards_number 0
_exptl_absorpt_coefficient_mu 0.434
_exptl_absorpt_correction_T_max 0.7459
_exptl_absorpt_correction_T_min 0.7031
_exptl_absorpt_correction_type multi-scan
_exptl_absorpt_process_details
;
SADABS-2016/2 (Bruker,2016/2) was used for absorption correction.
wR2(int) was 0.0810 before and 0.0682 after correction.
The Ratio of minimum to maximum transmission is 0.9426.
The \l/2 correction factor is Not present.
;
_exptl_crystal_colour colorless
_exptl_crystal_density_diffrn 1.358
_exptl_crystal_description plate
_exptl_crystal_F_000 1944
_exptl_crystal_size_max 0.142
_exptl_crystal_size_mid 0.138
_exptl_crystal_size_min 0.054
_refine_diff_density_max 0.358
_refine_diff_density_min -0.392
_refine_diff_density_rms 0.053
_refine_ls_abs_structure_details
;
 Flack x determined using 3953 quotients [(I+)-(I-)]/[(I+)+(I-)]
 (Parsons, Flack and Wagner, Acta Cryst. B69 (2013) 249-259).
;
_refine_ls_abs_structure_Flack 0.015(5)
_refine_ls_extinction_method none
_refine_ls_goodness_of_fit_ref 1.037
_refine_ls_hydrogen_treatment constr
_refine_ls_matrix_type full
_refine_ls_number_parameters 651
_refine_ls_number_reflns 12797
_refine_ls_number_restraints 6
_refine_ls_restrained_S_all 1.037
_refine_ls_R_factor_all 0.0614
_refine_ls_R_factor_gt 0.0429
_refine_ls_shift/su_max 0.000
_refine_ls_shift/su_mean 0.000
_refine_ls_structure_factor_coef Fsqd
_refine_ls_weighting_details 'w=1/[\s^2^(Fo^2^)+(0.0301P)^2^+2.3368P] where P=(Fo^2^+2Fc^2^)/3'
_refine_ls_weighting_scheme calc
_refine_ls_wR_factor_gt 0.0818
_refine_ls_wR_factor_ref 0.0880
_reflns_Friedel_coverage 0.824
_reflns_Friedel_fraction_full 1.000
_reflns_Friedel_fraction_max 0.999
_reflns_number_gt 10480
_reflns_number_total 12797
_reflns_threshold_expression 'I > 2\s(I)'
_cod_data_source_file ja0c11141_si_002.cif
_cod_data_source_block wm2011
_cod_database_code 4135594
_shelx_shelxl_version_number 2018/3
_shelx_space_group_comment
;
The symmetry employed for this shelxl refinement is uniquely defined
by the following loop, which should always be used as a source of
symmetry information in preference to the above space-group names.
They are only intended as comments.
;
_shelx_estimated_absorpt_t_max 0.977
_shelx_estimated_absorpt_t_min 0.941
_olex2_refinement_description
;
1. Fixed Uiso
 At 1.2 times of:
  All C(H) groups, All C(H,H) groups
 At 1.5 times of:
  All C(H,H,H) groups
2. Uiso/Uaniso restraints and constraints
N9 \\sim N9A: within 2A with sigma of 0.005 and sigma for terminal atoms of 0.01
3. Others
 Sof(N9A)=Sof(N10A)=1-FVAR(1)
 Sof(N9)=Sof(N10)=FVAR(1)
 Sof(C111)=Sof(H111)=Sof(C112)=Sof(H112)=Sof(C113)=Sof(H113)=Sof(C114)=
 Sof(H114)=Sof(C115)=Sof(H115)=Sof(C116)=Sof(H116)=1-FVAR(2)
 Sof(C101)=Sof(H101)=Sof(C102)=Sof(H102)=Sof(C103)=Sof(H103)=Sof(C104)=
 Sof(H104)=Sof(C105)=Sof(H105)=Sof(C106)=Sof(H106)=FVAR(2)
4.a Secondary CH2 refined with riding coordinates:
 C1(H1A,H1B), C5(H5A,H5B), C9(H9A,H9B)
4.b Aromatic/amide H refined with riding coordinates:
 C3(H3), C4(H4), C7(H7), C8(H8), C11(H11), C12(H12), C15(H15), C17(H17),
 C24(H24), C26(H26), C33(H33), C35(H35), C101(H101), C102(H102), C103(H103),
 C104(H104), C105(H105), C106(H106), C111(H111), C112(H112), C113(H113),
 C114(H114), C115(H115), C116(H116)
4.c Idealised Me refined as rotating group:
 C19(H19A,H19B,H19C), C20(H20A,H20B,H20C), C21(H21A,H21B,H21C), C28(H28A,H28B,
 H28C), C29(H29A,H29B,H29C), C30(H30A,H30B,H30C), C37(H37A,H37B,H37C), C38(H38A,
 H38B,H38C), C39(H39A,H39B,H39C)
;
_olex2_submission_special_instructions 'No special instructions were received'

loop_
_space_group_symop_operation_xyz
'x, y, z'
'-x+1/2, -y, z+1/2'
'-x, y+1/2, -z+1/2'
'x+1/2, -y+1/2, -z'

loop_
_atom_site_label
_atom_site_type_symbol
_atom_site_fract_x
_atom_site_fract_y
_atom_site_fract_z
_atom_site_U_iso_or_equiv
_atom_site_adp_type
_atom_site_occupancy
_atom_site_site_symmetry_order
_atom_site_calc_flag
_atom_site_refinement_flags_posn
_atom_site_refinement_flags_adp
_atom_site_refinement_flags_occupancy
_atom_site_disorder_assembly
_atom_site_disorder_group
Fe1 Fe 0.35111(3) 0.49687(2) 0.48684(2) 0.01712(8) Uani 1 1 d . . . . .
N1 N 0.43644(18) 0.53389(14) 0.36012(12) 0.0192(5) Uani 1 1 d . . . . .
N2 N 0.52906(19) 0.59861(14) 0.44782(12) 0.0214(5) Uani 1 1 d . . . . .
N3 N 0.48251(19) 0.62441(14) 0.55171(12) 0.0206(5) Uani 1 1 d . . . . .
N4 N 0.25631(19) 0.55934(14) 0.35392(13) 0.0211(5) Uani 1 1 d . . . . .
N5 N 0.13190(18) 0.51830(13) 0.41628(12) 0.0205(5) Uani 1 1 d . . . . .
N6 N 0.46968(19) 0.40946(14) 0.37602(12) 0.0203(5) Uani 1 1 d . . . . .
N7 N 0.47712(18) 0.35074(13) 0.47183(12) 0.0198(5) Uani 1 1 d . . . . .
N8 N 0.2954(2) 0.46511(16) 0.57660(14) 0.0312(6) Uani 1 1 d . . . . .
N9 N 0.2475(4) 0.4713(4) 0.6291(2) 0.0283(12) Uani 0.801(14) 1 d . U P A 1
N10 N 0.2026(3) 0.4762(4) 0.6810(2) 0.052(2) Uani 0.801(14) 1 d . . P A 1
N9A N 0.2475(15) 0.4384(15) 0.6195(11) 0.027(3) Uani 0.199(14) 1 d . U P A 2
N10A N 0.1989(14) 0.4136(19) 0.6641(11) 0.062(10) Uani 0.199(14) 1 d . . P A 2
C1 C 0.5357(2) 0.56508(18) 0.37847(15) 0.0227(6) Uani 1 1 d . . . . .
H1A H 0.555536 0.601891 0.343342 0.027 Uiso 1 1 calc R . . . .
H1B H 0.589550 0.526928 0.378740 0.027 Uiso 1 1 calc R . . . .
C2 C 0.4587(2) 0.58029(15) 0.49731(13) 0.0186(6) Uani 1 1 d . . . . .
C3 C 0.5947(3) 0.6521(2) 0.47057(17) 0.0325(8) Uani 1 1 d . . . . .
H3 H 0.649754 0.673326 0.444783 0.039 Uiso 1 1 calc R . . . .
C4 C 0.5663(3) 0.6687(2) 0.53601(17) 0.0323(8) Uani 1 1 d . . . . .
H4 H 0.597279 0.703692 0.565739 0.039 Uiso 1 1 calc R . . . .
C5 C 0.3600(2) 0.58426(16) 0.33307(15) 0.0225(6) Uani 1 1 d . . . . .
H5A H 0.364801 0.586632 0.281449 0.027 Uiso 1 1 calc R . . . .
H5B H 0.372984 0.633224 0.352062 0.027 Uiso 1 1 calc R . . . .
C6 C 0.2366(2) 0.52712(16) 0.41627(14) 0.0193(6) Uani 1 1 d . . . . .
C7 C 0.1665(2) 0.57113(17) 0.31596(16) 0.0267(7) Uani 1 1 d . . . . .
H7 H 0.161257 0.592908 0.271114 0.032 Uiso 1 1 calc R . . . .
C8 C 0.0882(2) 0.54556(19) 0.35529(16) 0.0267(7) Uani 1 1 d . . . . .
H8 H 0.016640 0.546045 0.343599 0.032 Uiso 1 1 calc R . . . .
C9 C 0.4433(2) 0.46544(16) 0.32450(15) 0.0217(6) Uani 1 1 d . . . . .
H9A H 0.497238 0.467667 0.287760 0.026 Uiso 1 1 calc R . . . .
H9B H 0.376194 0.453874 0.301984 0.026 Uiso 1 1 calc R . . . .
C10 C 0.4366(2) 0.41157(16) 0.44331(14) 0.0190(6) Uani 1 1 d . . . . .
C11 C 0.5288(2) 0.34878(17) 0.36240(16) 0.0236(6) Uani 1 1 d . . . . .
H11 H 0.559696 0.335901 0.319062 0.028 Uiso 1 1 calc R . . . .
C12 C 0.5339(2) 0.31155(17) 0.42279(16) 0.0251(6) Uani 1 1 d . . . . .
H12 H 0.569218 0.267201 0.430463 0.030 Uiso 1 1 calc R . . . .
C13 C 0.4121(2) 0.63801(16) 0.60906(15) 0.0203(6) Uani 1 1 d . . . . .
C14 C 0.3380(3) 0.69139(17) 0.59868(15) 0.0264(7) Uani 1 1 d . . . . .
C15 C 0.2712(3) 0.70682(17) 0.65319(16) 0.0276(7) Uani 1 1 d . . . . .
H15 H 0.219832 0.743066 0.647038 0.033 Uiso 1 1 calc R . . . .
C16 C 0.2773(3) 0.67063(18) 0.71687(16) 0.0272(7) Uani 1 1 d . . . . .
C17 C 0.3502(3) 0.61597(17) 0.72382(15) 0.0283(7) Uani 1 1 d . . . . .
H17 H 0.352637 0.589250 0.766219 0.034 Uiso 1 1 calc R . . . .
C18 C 0.4202(2) 0.59891(18) 0.67047(15) 0.0243(6) Uani 1 1 d . . . . .
C19 C 0.3298(3) 0.7295(2) 0.52911(18) 0.0412(10) Uani 1 1 d . . . . .
H19A H 0.392258 0.758537 0.521260 0.062 Uiso 1 1 calc GR . . . .
H19B H 0.268841 0.761172 0.529225 0.062 Uiso 1 1 calc GR . . . .
H19C H 0.322888 0.693646 0.491694 0.062 Uiso 1 1 calc GR . . . .
C20 C 0.2054(3) 0.6919(2) 0.7755(2) 0.0438(10) Uani 1 1 d . . . . .
H20A H 0.223018 0.740580 0.791808 0.066 Uiso 1 1 calc GR . . . .
H20B H 0.212655 0.657520 0.814193 0.066 Uiso 1 1 calc GR . . . .
H20C H 0.133661 0.691367 0.758591 0.066 Uiso 1 1 calc GR . . . .
C21 C 0.4991(3) 0.5398(2) 0.67901(17) 0.0364(8) Uani 1 1 d . . . . .
H21A H 0.478550 0.497874 0.650920 0.055 Uiso 1 1 calc GR . . . .
H21B H 0.503159 0.525826 0.728363 0.055 Uiso 1 1 calc GR . . . .
H21C H 0.566931 0.557216 0.663318 0.055 Uiso 1 1 calc GR . . . .
C22 C 0.0753(2) 0.48795(17) 0.47406(14) 0.0227(6) Uani 1 1 d . . . . .
C23 C 0.0458(2) 0.41562(17) 0.47152(15) 0.0243(6) Uani 1 1 d . . . . .
C24 C -0.0073(3) 0.3879(2) 0.52944(17) 0.0321(8) Uani 1 1 d . . . . .
H24 H -0.028854 0.338748 0.528703 0.038 Uiso 1 1 calc R . . . .
C25 C -0.0294(3) 0.4292(2) 0.58751(17) 0.0369(9) Uani 1 1 d . . . . .
C26 C -0.0005(2) 0.5016(3) 0.58708(16) 0.0395(9) Uani 1 1 d . . . . .
H26 H -0.016981 0.530935 0.626324 0.047 Uiso 1 1 calc R . . . .
C27 C 0.0520(2) 0.5325(2) 0.53084(16) 0.0303(7) Uani 1 1 d . . . . .
C28 C 0.0703(3) 0.36874(19) 0.40966(18) 0.0326(8) Uani 1 1 d . . . . .
H28A H 0.029110 0.384518 0.369389 0.049 Uiso 1 1 calc GR . . . .
H28B H 0.053548 0.318332 0.420713 0.049 Uiso 1 1 calc GR . . . .
H28C H 0.144192 0.372730 0.398455 0.049 Uiso 1 1 calc GR . . . .
C29 C -0.0792(3) 0.3956(3) 0.6515(2) 0.0562(13) Uani 1 1 d . . . . .
H29A H -0.125936 0.356677 0.636945 0.084 Uiso 1 1 calc GR . . . .
H29B H -0.118639 0.432578 0.676826 0.084 Uiso 1 1 calc GR . . . .
H29C H -0.025208 0.375927 0.682093 0.084 Uiso 1 1 calc GR . . . .
C30 C 0.0856(3) 0.6105(2) 0.5326(2) 0.0459(10) Uani 1 1 d . . . . .
H30A H 0.158617 0.613279 0.546466 0.069 Uiso 1 1 calc GR . . . .
H30B H 0.043090 0.636999 0.566510 0.069 Uiso 1 1 calc GR . . . .
H30C H 0.076895 0.631900 0.486139 0.069 Uiso 1 1 calc GR . . . .
C31 C 0.4705(2) 0.33180(16) 0.54470(15) 0.0211(6) Uani 1 1 d . . . . .
C32 C 0.5519(2) 0.35123(17) 0.58860(16) 0.0245(6) Uani 1 1 d . . . . .
C33 C 0.5463(3) 0.33000(19) 0.65839(16) 0.0288(7) Uani 1 1 d . . . . .
H33 H 0.601615 0.342138 0.688978 0.035 Uiso 1 1 calc R . . . .
C34 C 0.4620(3) 0.29151(18) 0.68476(16) 0.0316(8) Uani 1 1 d . . . . .
C35 C 0.3813(3) 0.27565(19) 0.63990(18) 0.0316(8) Uani 1 1 d . . . . .
H35 H 0.322525 0.250856 0.657782 0.038 Uiso 1 1 calc R . . . .
C36 C 0.3828(2) 0.29473(17) 0.56903(17) 0.0261(7) Uani 1 1 d . . . . .
C37 C 0.6420(3) 0.39553(19) 0.56217(18) 0.0345(8) Uani 1 1 d . . . . .
H37A H 0.681826 0.367068 0.528304 0.052 Uiso 1 1 calc GR . . . .
H37B H 0.686785 0.408850 0.601514 0.052 Uiso 1 1 calc GR . . . .
H37C H 0.615923 0.439448 0.539528 0.052 Uiso 1 1 calc GR . . . .
C38 C 0.4599(3) 0.2669(2) 0.75989(18) 0.0443(10) Uani 1 1 d . . . . .
H38A H 0.389226 0.271146 0.778216 0.066 Uiso 1 1 calc GR . . . .
H38B H 0.506684 0.297170 0.787690 0.066 Uiso 1 1 calc GR . . . .
H38C H 0.482422 0.216371 0.762617 0.066 Uiso 1 1 calc GR . . . .
C39 C 0.2934(3) 0.2789(2) 0.5216(2) 0.0360(8) Uani 1 1 d . . . . .
H39A H 0.246960 0.320762 0.520107 0.054 Uiso 1 1 calc GR . . . .
H39B H 0.255421 0.236714 0.539161 0.054 Uiso 1 1 calc GR . . . .
H39C H 0.319223 0.268684 0.474395 0.054 Uiso 1 1 calc GR . . . .
P1 P 0.33413(8) 0.80657(5) 0.33394(4) 0.0322(2) Uani 1 1 d . . . . .
F11 F 0.4058(2) 0.86878(13) 0.29998(11) 0.0517(7) Uani 1 1 d . . . . .
F12 F 0.2323(2) 0.85196(14) 0.31572(14) 0.0625(7) Uani 1 1 d . . . . .
F13 F 0.26300(16) 0.74419(11) 0.36669(10) 0.0356(5) Uani 1 1 d . . . . .
F14 F 0.43520(17) 0.76078(13) 0.35354(13) 0.0498(6) Uani 1 1 d . . . . .
F15 F 0.3401(2) 0.84610(11) 0.40722(10) 0.0477(6) Uani 1 1 d . . . . .
F16 F 0.3284(2) 0.76703(14) 0.25975(11) 0.0576(7) Uani 1 1 d . . . . .
C101 C 0.2117(16) -0.0520(11) 0.1140(16) 0.046(6) Uani 0.59(2) 1 d . . P B 1
H101 H 0.222346 -0.101201 0.101750 0.056 Uiso 0.59(2) 1 calc R . P B 1
C102 C 0.1889(11) -0.0013(11) 0.0625(7) 0.038(3) Uani 0.59(2) 1 d . . P B 1
H102 H 0.180389 -0.015923 0.015259 0.046 Uiso 0.59(2) 1 calc R . P B 1
C103 C 0.1790(9) 0.0695(8) 0.0807(9) 0.042(4) Uani 0.59(2) 1 d . . P B 1
H103 H 0.165806 0.104871 0.045758 0.050 Uiso 0.59(2) 1 calc R . P B 1
C104 C 0.1879(18) 0.0899(13) 0.1495(11) 0.045(6) Uani 0.59(2) 1 d . . P B 1
H104 H 0.181529 0.139511 0.161836 0.054 Uiso 0.59(2) 1 calc R . P B 1
C105 C 0.2058(11) 0.0399(12) 0.2001(8) 0.047(5) Uani 0.59(2) 1 d . . P B 1
H105 H 0.209003 0.054768 0.247645 0.056 Uiso 0.59(2) 1 calc R . P B 1
C106 C 0.2190(10) -0.0301(11) 0.1842(8) 0.044(4) Uani 0.59(2) 1 d . . P B 1
H106 H 0.233099 -0.064483 0.219916 0.053 Uiso 0.59(2) 1 calc R . P B 1
C111 C 0.198(2) -0.0417(17) 0.0989(16) 0.048(11) Uani 0.41(2) 1 d . . P B 2
H111 H 0.187922 -0.080207 0.066692 0.057 Uiso 0.41(2) 1 calc R . P B 2
C112 C 0.1858(14) 0.0284(17) 0.0782(10) 0.052(9) Uani 0.41(2) 1 d . . P B 2
H112 H 0.175949 0.038626 0.029916 0.062 Uiso 0.41(2) 1 calc R . P B 2
C113 C 0.188(3) 0.0840(15) 0.1245(18) 0.046(9) Uani 0.41(2) 1 d . . P B 2
H113 H 0.170716 0.131742 0.109993 0.055 Uiso 0.41(2) 1 calc R . P B 2
C114 C 0.2147(17) 0.0697(11) 0.1940(14) 0.033(4) Uani 0.41(2) 1 d . . P B 2
H114 H 0.223080 0.108032 0.226584 0.040 Uiso 0.41(2) 1 calc R . P B 2
C115 C 0.2288(11) -0.0009(11) 0.2140(8) 0.032(3) Uani 0.41(2) 1 d . . P B 2
H115 H 0.242357 -0.012067 0.261629 0.039 Uiso 0.41(2) 1 calc R . P B 2
C116 C 0.2235(18) -0.0550(10) 0.1655(16) 0.036(4) Uani 0.41(2) 1 d . . P B 2
H116 H 0.238388 -0.103217 0.179389 0.044 Uiso 0.41(2) 1 calc R . P B 2

loop_
_atom_site_aniso_label
_atom_site_aniso_U_11
_atom_site_aniso_U_22
_atom_site_aniso_U_33
_atom_site_aniso_U_23
_atom_site_aniso_U_13
_atom_site_aniso_U_12
Fe1 0.01609(16) 0.01898(18) 0.01629(15) 0.00085(17) 0.00173(15) 0.00063(19)
N1 0.0174(12) 0.0247(13) 0.0155(11) -0.0006(10) 0.0004(10) 0.0002(10)
N2 0.0199(12) 0.0249(13) 0.0195(12) -0.0018(10) 0.0023(10) -0.0048(10)
N3 0.0203(13) 0.0255(13) 0.0161(11) -0.0002(10) 0.0011(10) -0.0029(10)
N4 0.0185(12) 0.0220(13) 0.0227(12) 0.0008(10) -0.0027(10) 0.0027(10)
N5 0.0158(12) 0.0233(13) 0.0222(11) -0.0040(9) -0.0005(9) 0.0026(9)
N6 0.0195(12) 0.0224(13) 0.0189(12) -0.0018(10) 0.0005(10) 0.0020(10)
N7 0.0172(11) 0.0210(12) 0.0212(12) 0.0008(9) 0.0012(9) 0.0019(10)
N8 0.0335(16) 0.0346(16) 0.0255(14) 0.0053(12) 0.0095(12) 0.0030(13)
N9 0.0232(17) 0.041(3) 0.0210(19) 0.010(2) -0.0007(15) -0.001(2)
N10 0.035(2) 0.103(6) 0.0175(19) 0.006(2) 0.0073(15) -0.009(3)
N9A 0.014(5) 0.041(7) 0.025(5) 0.010(6) 0.001(5) 0.003(7)
N10A 0.031(10) 0.12(3) 0.038(11) 0.039(14) 0.013(8) 0.010(12)
C1 0.0189(15) 0.0305(17) 0.0188(14) -0.0022(12) 0.0020(11) -0.0035(13)
C2 0.0166(13) 0.0229(14) 0.0164(14) 0.0013(10) -0.0008(10) 0.0031(11)
C3 0.0279(17) 0.042(2) 0.0276(17) -0.0046(14) 0.0056(13) -0.0154(15)
C4 0.0274(17) 0.0391(19) 0.0303(16) -0.0078(14) 0.0036(14) -0.0153(15)
C5 0.0244(15) 0.0230(15) 0.0199(13) 0.0025(11) -0.0004(12) 0.0000(13)
C6 0.0172(14) 0.0209(14) 0.0199(13) -0.0021(11) 0.0004(11) 0.0009(11)
C7 0.0248(16) 0.0309(17) 0.0245(14) -0.0003(12) -0.0034(12) 0.0102(14)
C8 0.0195(15) 0.0349(18) 0.0257(15) -0.0048(13) -0.0041(12) 0.0069(13)
C9 0.0239(15) 0.0266(16) 0.0147(13) -0.0002(11) -0.0007(12) 0.0024(13)
C10 0.0170(13) 0.0217(14) 0.0182(13) -0.0009(11) 0.0007(11) 0.0001(11)
C11 0.0199(15) 0.0250(16) 0.0259(15) -0.0061(12) 0.0013(12) 0.0050(13)
C12 0.0226(15) 0.0233(16) 0.0295(15) -0.0015(13) 0.0022(13) 0.0056(13)
C13 0.0228(15) 0.0206(15) 0.0176(13) -0.0040(11) 0.0004(11) -0.0045(12)
C14 0.0349(18) 0.0246(15) 0.0196(13) -0.0004(12) 0.0019(13) 0.0019(15)
C15 0.0310(17) 0.0221(16) 0.0299(16) -0.0009(12) 0.0025(13) 0.0037(13)
C16 0.0293(17) 0.0264(17) 0.0260(15) -0.0003(12) 0.0066(13) -0.0033(13)
C17 0.0309(16) 0.0345(17) 0.0194(14) 0.0047(12) 0.0064(14) -0.0011(16)
C18 0.0239(15) 0.0303(17) 0.0186(13) -0.0004(12) -0.0018(12) -0.0010(13)
C19 0.056(3) 0.040(2) 0.0279(17) 0.0079(14) 0.0075(17) 0.0178(19)
C20 0.051(2) 0.039(2) 0.042(2) -0.0008(17) 0.0246(18) 0.0024(19)
C21 0.036(2) 0.048(2) 0.0246(16) 0.0069(15) -0.0008(14) 0.0138(17)
C22 0.0137(12) 0.0340(18) 0.0202(13) -0.0039(12) -0.0002(10) 0.0005(12)
C23 0.0172(14) 0.0309(17) 0.0248(15) -0.0011(12) -0.0021(11) 0.0022(12)
C24 0.0227(16) 0.042(2) 0.0318(18) 0.0070(14) -0.0022(13) -0.0016(14)
C25 0.0205(16) 0.065(3) 0.0247(16) 0.0056(16) 0.0001(13) -0.0011(17)
C26 0.0236(15) 0.070(3) 0.0244(15) -0.0157(19) 0.0010(12) 0.003(2)
C27 0.0178(14) 0.045(2) 0.0283(16) -0.0128(14) -0.0026(12) 0.0022(14)
C28 0.0338(19) 0.0288(18) 0.0351(18) -0.0060(14) 0.0036(15) -0.0029(15)
C29 0.038(2) 0.095(4) 0.035(2) 0.016(2) 0.0087(18) -0.001(2)
C30 0.037(2) 0.047(2) 0.054(2) -0.0292(19) 0.0099(17) -0.0051(17)
C31 0.0225(15) 0.0180(14) 0.0227(14) 0.0026(11) -0.0010(12) 0.0035(12)
C32 0.0210(15) 0.0245(16) 0.0281(15) 0.0000(12) -0.0007(12) 0.0059(13)
C33 0.0280(17) 0.0321(18) 0.0264(16) -0.0028(13) -0.0030(13) 0.0092(14)
C34 0.043(2) 0.0266(18) 0.0255(16) 0.0053(13) 0.0043(15) 0.0160(15)
C35 0.0314(18) 0.0262(17) 0.0374(18) 0.0097(14) 0.0122(15) 0.0068(14)
C36 0.0247(16) 0.0212(16) 0.0324(16) 0.0059(13) 0.0013(13) 0.0032(12)
C37 0.0251(17) 0.042(2) 0.0366(18) -0.0026(14) -0.0016(15) -0.0072(16)
C38 0.058(3) 0.047(2) 0.0284(18) 0.0134(16) 0.0090(18) 0.024(2)
C39 0.0230(17) 0.0393(19) 0.046(2) 0.0068(17) 0.0010(16) -0.0076(14)
P1 0.0426(5) 0.0306(4) 0.0235(4) 0.0050(3) 0.0006(4) -0.0071(4)
F11 0.0803(18) 0.0472(14) 0.0278(10) 0.0018(10) 0.0096(11) -0.0317(13)
F12 0.0644(17) 0.0479(15) 0.0751(18) 0.0297(13) -0.0092(14) 0.0082(13)
F13 0.0350(11) 0.0342(11) 0.0377(11) 0.0118(9) 0.0002(9) -0.0043(9)
F14 0.0329(12) 0.0432(13) 0.0732(16) -0.0065(12) -0.0003(11) -0.0042(10)
F15 0.0750(17) 0.0370(12) 0.0311(10) -0.0002(9) 0.0096(11) -0.0089(13)
F16 0.0755(18) 0.0710(16) 0.0264(10) -0.0105(10) 0.0050(11) -0.0367(15)
C101 0.022(6) 0.029(5) 0.089(17) 0.001(7) 0.001(8) -0.001(4)
C102 0.023(3) 0.067(9) 0.025(6) -0.005(6) -0.003(4) -0.014(5)
C103 0.017(4) 0.052(7) 0.056(8) 0.028(7) 0.005(4) 0.007(4)
C104 0.017(5) 0.038(7) 0.079(17) -0.023(10) 0.010(10) -0.008(4)
C105 0.021(5) 0.083(16) 0.037(6) -0.013(10) 0.010(4) -0.020(9)
C106 0.030(4) 0.067(12) 0.036(9) 0.024(8) 0.000(6) 0.001(8)
C111 0.022(8) 0.08(2) 0.039(14) -0.039(15) 0.001(8) 0.004(10)
C112 0.027(7) 0.11(3) 0.018(9) -0.002(12) -0.008(5) -0.005(15)
C113 0.027(7) 0.048(18) 0.062(17) 0.031(15) -0.003(14) -0.002(10)
C114 0.022(8) 0.035(9) 0.043(9) -0.006(8) 0.005(6) -0.012(6)
C115 0.032(6) 0.034(8) 0.030(6) 0.001(6) 0.006(5) -0.003(6)
C116 0.025(6) 0.029(7) 0.055(12) -0.012(7) 0.007(7) -0.005(6)

loop_
_atom_type_symbol
_atom_type_description
_atom_type_scat_dispersion_real
_atom_type_scat_dispersion_imag
_atom_type_scat_source
C C 0.0033 0.0016 'International Tables Vol C Tables 4.2.6.8 and 6.1.1.4'
H H 0.0000 0.0000 'International Tables Vol C Tables 4.2.6.8 and 6.1.1.4'
F F 0.0171 0.0103 'International Tables Vol C Tables 4.2.6.8 and 6.1.1.4'
Fe Fe 0.3463 0.8444 'International Tables Vol C Tables 4.2.6.8 and 6.1.1.4'
N N 0.0061 0.0033 'International Tables Vol C Tables 4.2.6.8 and 6.1.1.4'
P P 0.1023 0.0942 'International Tables Vol C Tables 4.2.6.8 and 6.1.1.4'

loop_
_geom_angle_atom_site_label_1
_geom_angle_atom_site_label_2
_geom_angle_atom_site_label_3
_geom_angle
_geom_angle_site_symmetry_1
_geom_angle_site_symmetry_3
_geom_angle_publ_flag
N8 Fe1 C2 112.55(11) . . ?
N8 Fe1 C6 113.01(12) . . ?
N8 Fe1 C10 108.44(12) . . ?
C2 Fe1 C10 104.15(11) . . ?
C6 Fe1 C2 109.66(11) . . ?
C6 Fe1 C10 108.58(11) . . ?
C1 N1 C5 115.6(2) . . ?
C9 N1 C1 114.2(2) . . ?
C9 N1 C5 115.9(2) . . ?
C2 N2 C1 124.4(2) . . ?
C2 N2 C3 111.8(2) . . ?
C3 N2 C1 123.7(2) . . ?
C2 N3 C4 111.4(2) . . ?
C2 N3 C13 122.9(2) . . ?
C4 N3 C13 123.4(3) . . ?
C6 N4 C5 123.1(2) . . ?
C6 N4 C7 111.9(3) . . ?
C7 N4 C5 124.8(2) . . ?
C6 N5 C8 111.0(2) . . ?
C6 N5 C22 123.4(2) . . ?
C8 N5 C22 125.5(2) . . ?
C10 N6 C9 122.9(2) . . ?
C10 N6 C11 112.1(2) . . ?
C11 N6 C9 125.0(2) . . ?
C10 N7 C12 111.3(2) . . ?
C10 N7 C31 124.7(2) . . ?
C12 N7 C31 123.8(2) . . ?
N9 N8 Fe1 155.3(4) . . ?
N9A N8 Fe1 164.4(12) . . ?
N10 N9 N8 178.3(6) . . ?
N8 N9A N10A 178(3) . . ?
N1 C1 N2 109.6(2) . . ?
N1 C1 H1A 109.7 . . ?
N1 C1 H1B 109.7 . . ?
N2 C1 H1A 109.7 . . ?
N2 C1 H1B 109.7 . . ?
H1A C1 H1B 108.2 . . ?
N2 C2 Fe1 124.4(2) . . ?
N2 C2 N3 103.5(2) . . ?
N3 C2 Fe1 132.0(2) . . ?
N2 C3 H3 126.5 . . ?
C4 C3 N2 107.0(3) . . ?
C4 C3 H3 126.5 . . ?
N3 C4 H4 126.9 . . ?
C3 C4 N3 106.2(3) . . ?
C3 C4 H4 126.9 . . ?
N1 C5 N4 108.7(2) . . ?
N1 C5 H5A 110.0 . . ?
N1 C5 H5B 110.0 . . ?
N4 C5 H5A 110.0 . . ?
N4 C5 H5B 110.0 . . ?
H5A C5 H5B 108.3 . . ?
N4 C6 Fe1 123.8(2) . . ?
N4 C6 N5 103.8(2) . . ?
N5 C6 Fe1 132.3(2) . . ?
N4 C7 H7 126.9 . . ?
C8 C7 N4 106.3(3) . . ?
C8 C7 H7 126.9 . . ?
N5 C8 H8 126.5 . . ?
C7 C8 N5 107.0(3) . . ?
C7 C8 H8 126.5 . . ?
N1 C9 N6 108.4(2) . . ?
N1 C9 H9A 110.0 . . ?
N1 C9 H9B 110.0 . . ?
N6 C9 H9A 110.0 . . ?
N6 C9 H9B 110.0 . . ?
H9A C9 H9B 108.4 . . ?
N6 C10 Fe1 124.3(2) . . ?
N7 C10 Fe1 131.9(2) . . ?
N7 C10 N6 103.7(2) . . ?
N6 C11 H11 126.9 . . ?
C12 C11 N6 106.3(3) . . ?
C12 C11 H11 126.9 . . ?
N7 C12 H12 126.7 . . ?
C11 C12 N7 106.6(3) . . ?
C11 C12 H12 126.7 . . ?
C14 C13 N3 116.6(3) . . ?
C18 C13 N3 120.4(3) . . ?
C18 C13 C14 123.0(3) . . ?
C13 C14 C19 120.4(3) . . ?
C15 C14 C13 117.9(3) . . ?
C15 C14 C19 121.6(3) . . ?
C14 C15 H15 119.2 . . ?
C14 C15 C16 121.7(3) . . ?
C16 C15 H15 119.2 . . ?
C15 C16 C20 119.4(3) . . ?
C17 C16 C15 118.2(3) . . ?
C17 C16 C20 122.4(3) . . ?
C16 C17 H17 118.9 . . ?
C16 C17 C18 122.2(3) . . ?
C18 C17 H17 118.9 . . ?
C13 C18 C17 116.9(3) . . ?
C13 C18 C21 121.6(3) . . ?
C17 C18 C21 121.5(3) . . ?
C14 C19 H19A 109.5 . . ?
C14 C19 H19B 109.5 . . ?
C14 C19 H19C 109.5 . . ?
H19A C19 H19B 109.5 . . ?
H19A C19 H19C 109.5 . . ?
H19B C19 H19C 109.5 . . ?
C16 C20 H20A 109.5 . . ?
C16 C20 H20B 109.5 . . ?
C16 C20 H20C 109.5 . . ?
H20A C20 H20B 109.5 . . ?
H20A C20 H20C 109.5 . . ?
H20B C20 H20C 109.5 . . ?
C18 C21 H21A 109.5 . . ?
C18 C21 H21B 109.5 . . ?
C18 C21 H21C 109.5 . . ?
H21A C21 H21B 109.5 . . ?
H21A C21 H21C 109.5 . . ?
H21B C21 H21C 109.5 . . ?
C23 C22 N5 119.2(3) . . ?
C23 C22 C27 122.4(3) . . ?
C27 C22 N5 118.5(3) . . ?
C22 C23 C24 117.3(3) . . ?
C22 C23 C28 121.7(3) . . ?
C24 C23 C28 121.0(3) . . ?
C23 C24 H24 118.8 . . ?
C25 C24 C23 122.3(3) . . ?
C25 C24 H24 118.8 . . ?
C24 C25 C26 118.3(3) . . ?
C24 C25 C29 120.7(4) . . ?
C26 C25 C29 120.9(4) . . ?
C25 C26 H26 119.0 . . ?
C25 C26 C27 122.0(3) . . ?
C27 C26 H26 119.0 . . ?
C22 C27 C30 121.4(3) . . ?
C26 C27 C22 117.7(3) . . ?
C26 C27 C30 120.9(3) . . ?
C23 C28 H28A 109.5 . . ?
C23 C28 H28B 109.5 . . ?
C23 C28 H28C 109.5 . . ?
H28A C28 H28B 109.5 . . ?
H28A C28 H28C 109.5 . . ?
H28B C28 H28C 109.5 . . ?
C25 C29 H29A 109.5 . . ?
C25 C29 H29B 109.5 . . ?
C25 C29 H29C 109.5 . . ?
H29A C29 H29B 109.5 . . ?
H29A C29 H29C 109.5 . . ?
H29B C29 H29C 109.5 . . ?
C27 C30 H30A 109.5 . . ?
C27 C30 H30B 109.5 . . ?
C27 C30 H30C 109.5 . . ?
H30A C30 H30B 109.5 . . ?
H30A C30 H30C 109.5 . . ?
H30B C30 H30C 109.5 . . ?
C32 C31 N7 118.5(3) . . ?
C32 C31 C36 122.3(3) . . ?
C36 C31 N7 119.2(3) . . ?
C31 C32 C33 117.8(3) . . ?
C31 C32 C37 121.3(3) . . ?
C33 C32 C37 120.9(3) . . ?
C32 C33 H33 119.0 . . ?
C32 C33 C34 122.1(3) . . ?
C34 C33 H33 119.0 . . ?
C33 C34 C38 120.9(3) . . ?
C35 C34 C33 118.2(3) . . ?
C35 C34 C38 121.0(3) . . ?
C34 C35 H35 118.8 . . ?
C34 C35 C36 122.5(3) . . ?
C36 C35 H35 118.8 . . ?
C31 C36 C39 121.1(3) . . ?
C35 C36 C31 117.1(3) . . ?
C35 C36 C39 121.7(3) . . ?
C32 C37 H37A 109.5 . . ?
C32 C37 H37B 109.5 . . ?
C32 C37 H37C 109.5 . . ?
H37A C37 H37B 109.5 . . ?
H37A C37 H37C 109.5 . . ?
H37B C37 H37C 109.5 . . ?
C34 C38 H38A 109.5 . . ?
C34 C38 H38B 109.5 . . ?
C34 C38 H38C 109.5 . . ?
H38A C38 H38B 109.5 . . ?
H38A C38 H38C 109.5 . . ?
H38B C38 H38C 109.5 . . ?
C36 C39 H39A 109.5 . . ?
C36 C39 H39B 109.5 . . ?
C36 C39 H39C 109.5 . . ?
H39A C39 H39B 109.5 . . ?
H39A C39 H39C 109.5 . . ?
H39B C39 H39C 109.5 . . ?
F12 P1 F11 90.52(14) . . ?
F12 P1 F13 89.58(13) . . ?
F12 P1 F14 178.97(15) . . ?
F12 P1 F16 90.49(16) . . ?
F13 P1 F11 179.21(13) . . ?
F14 P1 F11 90.25(14) . . ?
F14 P1 F13 89.66(12) . . ?
F15 P1 F11 89.96(12) . . ?
F15 P1 F12 89.44(15) . . ?
F15 P1 F13 90.82(12) . . ?
F15 P1 F14 89.88(14) . . ?
F15 P1 F16 179.71(14) . . ?
F16 P1 F11 89.75(12) . . ?
F16 P1 F13 89.47(12) . . ?
F16 P1 F14 90.20(15) . . ?
C102 C101 H101 120.1 . . ?
C102 C101 C106 119.8(16) . . ?
C106 C101 H101 120.1 . . ?
C101 C102 H102 120.4 . . ?
C103 C102 C101 119.2(13) . . ?
C103 C102 H102 120.4 . . ?
C102 C103 H103 120.0 . . ?
C102 C103 C104 120.1(14) . . ?
C104 C103 H103 120.0 . . ?
C103 C104 H104 119.7 . . ?
C105 C104 C103 120.6(19) . . ?
C105 C104 H104 119.7 . . ?
C104 C105 H105 119.4 . . ?
C106 C105 C104 121.2(14) . . ?
C106 C105 H105 119.4 . . ?
C101 C106 H106 120.5 . . ?
C105 C106 C101 119.1(13) . . ?
C105 C106 H106 120.5 . . ?
C112 C111 H111 120.7 . . ?
C116 C111 H111 120.7 . . ?
C116 C111 C112 119(2) . . ?
C111 C112 H112 119.0 . . ?
C113 C112 C111 122(2) . . ?
C113 C112 H112 119.0 . . ?
C112 C113 H113 120.6 . . ?
C112 C113 C114 119(2) . . ?
C114 C113 H113 120.6 . . ?
C113 C114 H114 120.7 . . ?
C115 C114 C113 119(2) . . ?
C115 C114 H114 120.7 . . ?
C114 C115 H115 120.0 . . ?
C116 C115 C114 120.1(19) . . ?
C116 C115 H115 120.0 . . ?
C111 C116 C115 122(2) . . ?
C111 C116 H116 119.2 . . ?
C115 C116 H116 119.2 . . ?

loop_
_geom_bond_atom_site_label_1
_geom_bond_atom_site_label_2
_geom_bond_distance
_geom_bond_site_symmetry_2
_geom_bond_publ_flag
Fe1 N8 1.951(3) . ?
Fe1 C2 2.085(3) . ?
Fe1 C6 2.077(3) . ?
Fe1 C10 2.097(3) . ?
N1 C1 1.448(4) . ?
N1 C5 1.452(4) . ?
N1 C9 1.440(4) . ?
N2 C1 1.467(4) . ?
N2 C2 1.354(4) . ?
N2 C3 1.373(4) . ?
N3 C2 1.357(4) . ?
N3 C4 1.389(4) . ?
N3 C13 1.446(4) . ?
N4 C5 1.470(4) . ?
N4 C6 1.357(4) . ?
N4 C7 1.384(4) . ?
N5 C6 1.361(4) . ?
N5 C8 1.390(4) . ?
N5 C22 1.438(4) . ?
N6 C9 1.469(4) . ?
N6 C10 1.356(4) . ?
N6 C11 1.382(4) . ?
N7 C10 1.355(4) . ?
N7 C12 1.393(4) . ?
N7 C31 1.439(4) . ?
N8 N9 1.185(6) . ?
N8 N9A 1.14(2) . ?
N9 N10 1.153(6) . ?
N9A N10A 1.15(2) . ?
C1 H1A 0.9900 . ?
C1 H1B 0.9900 . ?
C3 H3 0.9500 . ?
C3 C4 1.339(5) . ?
C4 H4 0.9500 . ?
C5 H5A 0.9900 . ?
C5 H5B 0.9900 . ?
C7 H7 0.9500 . ?
C7 C8 1.345(5) . ?
C8 H8 0.9500 . ?
C9 H9A 0.9900 . ?
C9 H9B 0.9900 . ?
C11 H11 0.9500 . ?
C11 C12 1.346(4) . ?
C12 H12 0.9500 . ?
C13 C14 1.389(4) . ?
C13 C18 1.383(4) . ?
C14 C15 1.382(4) . ?
C14 C19 1.509(4) . ?
C15 H15 0.9500 . ?
C15 C16 1.392(4) . ?
C16 C17 1.387(5) . ?
C16 C20 1.507(5) . ?
C17 H17 0.9500 . ?
C17 C18 1.398(4) . ?
C18 C21 1.502(5) . ?
C19 H19A 0.9800 . ?
C19 H19B 0.9800 . ?
C19 H19C 0.9800 . ?
C20 H20A 0.9800 . ?
C20 H20B 0.9800 . ?
C20 H20C 0.9800 . ?
C21 H21A 0.9800 . ?
C21 H21B 0.9800 . ?
C21 H21C 0.9800 . ?
C22 C23 1.392(4) . ?
C22 C27 1.396(4) . ?
C23 C24 1.400(4) . ?
C23 C28 1.500(4) . ?
C24 H24 0.9500 . ?
C24 C25 1.379(5) . ?
C25 C26 1.390(6) . ?
C25 C29 1.515(5) . ?
C26 H26 0.9500 . ?
C26 C27 1.393(5) . ?
C27 C30 1.507(5) . ?
C28 H28A 0.9800 . ?
C28 H28B 0.9800 . ?
C28 H28C 0.9800 . ?
C29 H29A 0.9800 . ?
C29 H29B 0.9800 . ?
C29 H29C 0.9800 . ?
C30 H30A 0.9800 . ?
C30 H30B 0.9800 . ?
C30 H30C 0.9800 . ?
C31 C32 1.392(4) . ?
C31 C36 1.402(4) . ?
C32 C33 1.393(4) . ?
C32 C37 1.510(5) . ?
C33 H33 0.9500 . ?
C33 C34 1.394(5) . ?
C34 C35 1.380(5) . ?
C34 C38 1.507(4) . ?
C35 H35 0.9500 . ?
C35 C36 1.401(5) . ?
C36 C39 1.497(5) . ?
C37 H37A 0.9800 . ?
C37 H37B 0.9800 . ?
C37 H37C 0.9800 . ?
C38 H38A 0.9800 . ?
C38 H38B 0.9800 . ?
C38 H38C 0.9800 . ?
C39 H39A 0.9800 . ?
C39 H39B 0.9800 . ?
C39 H39C 0.9800 . ?
P1 F11 1.613(2) . ?
P1 F12 1.597(3) . ?
P1 F13 1.602(2) . ?
P1 F14 1.599(3) . ?
P1 F15 1.582(2) . ?
P1 F16 1.598(2) . ?
C101 H101 0.9500 . ?
C101 C102 1.39(3) . ?
C101 C106 1.41(3) . ?
C102 H102 0.9500 . ?
C102 C103 1.361(19) . ?
C103 H103 0.9500 . ?
C103 C104 1.37(2) . ?
C104 H104 0.9500 . ?
C104 C105 1.36(3) . ?
C105 H105 0.9500 . ?
C105 C106 1.341(17) . ?
C106 H106 0.9500 . ?
C111 H111 0.9500 . ?
C111 C112 1.36(4) . ?
C111 C116 1.34(4) . ?
C112 H112 0.9500 . ?
C112 C113 1.36(3) . ?
C113 H113 0.9500 . ?
C113 C114 1.40(3) . ?
C114 H114 0.9500 . ?
C114 C115 1.37(2) . ?
C115 H115 0.9500 . ?
C115 C116 1.366(18) . ?
C116 H116 0.9500 . ?

loop_
_geom_torsion_atom_site_label_1
_geom_torsion_atom_site_label_2
_geom_torsion_atom_site_label_3
_geom_torsion_atom_site_label_4
_geom_torsion
_geom_torsion_site_symmetry_1
_geom_torsion_site_symmetry_2
_geom_torsion_site_symmetry_3
_geom_torsion_site_symmetry_4
_geom_torsion_publ_flag
N2 C3 C4 N3 -0.2(4) . . . . ?
N3 C13 C14 C15 -178.4(3) . . . . ?
N3 C13 C14 C19 3.1(4) . . . . ?
N3 C13 C18 C17 179.1(3) . . . . ?
N3 C13 C18 C21 -2.1(5) . . . . ?
N4 C7 C8 N5 -0.3(3) . . . . ?
N5 C22 C23 C24 178.7(3) . . . . ?
N5 C22 C23 C28 -0.8(4) . . . . ?
N5 C22 C27 C26 -178.4(3) . . . . ?
N5 C22 C27 C30 -0.6(4) . . . . ?
N6 C11 C12 N7 0.1(3) . . . . ?
N7 C31 C32 C33 -177.5(3) . . . . ?
N7 C31 C32 C37 4.1(4) . . . . ?
N7 C31 C36 C35 178.2(3) . . . . ?
N7 C31 C36 C39 -4.0(5) . . . . ?
C1 N1 C5 N4 -148.2(2) . . . . ?
C1 N1 C9 N6 75.5(3) . . . . ?
C1 N2 C2 Fe1 3.5(4) . . . . ?
C1 N2 C2 N3 179.5(3) . . . . ?
C1 N2 C3 C4 -179.3(3) . . . . ?
C2 N2 C1 N1 23.4(4) . . . . ?
C2 N2 C3 C4 0.0(4) . . . . ?
C2 N3 C4 C3 0.4(4) . . . . ?
C2 N3 C13 C14 -83.8(4) . . . . ?
C2 N3 C13 C18 96.2(4) . . . . ?
C3 N2 C1 N1 -157.3(3) . . . . ?
C3 N2 C2 Fe1 -175.8(2) . . . . ?
C3 N2 C2 N3 0.2(3) . . . . ?
C4 N3 C2 Fe1 175.2(2) . . . . ?
C4 N3 C2 N2 -0.3(3) . . . . ?
C4 N3 C13 C14 77.6(4) . . . . ?
C4 N3 C13 C18 -102.4(4) . . . . ?
C5 N1 C1 N2 80.9(3) . . . . ?
C5 N1 C9 N6 -146.4(2) . . . . ?
C5 N4 C6 Fe1 -7.5(4) . . . . ?
C5 N4 C6 N5 175.4(3) . . . . ?
C5 N4 C7 C8 -174.9(3) . . . . ?
C6 N4 C5 N1 35.9(4) . . . . ?
C6 N4 C7 C8 -0.1(4) . . . . ?
C6 N5 C8 C7 0.7(4) . . . . ?
C6 N5 C22 C23 -99.3(3) . . . . ?
C6 N5 C22 C27 80.7(4) . . . . ?
C7 N4 C5 N1 -149.9(3) . . . . ?
C7 N4 C6 Fe1 177.6(2) . . . . ?
C7 N4 C6 N5 0.5(3) . . . . ?
C8 N5 C6 Fe1 -177.5(2) . . . . ?
C8 N5 C6 N4 -0.8(3) . . . . ?
C8 N5 C22 C23 84.0(4) . . . . ?
C8 N5 C22 C27 -96.0(3) . . . . ?
C9 N1 C1 N2 -140.8(2) . . . . ?
C9 N1 C5 N4 74.2(3) . . . . ?
C9 N6 C10 Fe1 -4.0(4) . . . . ?
C9 N6 C10 N7 179.6(3) . . . . ?
C9 N6 C11 C12 -179.5(3) . . . . ?
C10 N6 C9 N1 33.4(4) . . . . ?
C10 N6 C11 C12 -0.3(4) . . . . ?
C10 N7 C12 C11 0.1(4) . . . . ?
C10 N7 C31 C32 -93.8(4) . . . . ?
C10 N7 C31 C36 86.1(4) . . . . ?
C11 N6 C9 N1 -147.5(3) . . . . ?
C11 N6 C10 Fe1 176.9(2) . . . . ?
C11 N6 C10 N7 0.4(3) . . . . ?
C12 N7 C10 Fe1 -176.4(2) . . . . ?
C12 N7 C10 N6 -0.3(3) . . . . ?
C12 N7 C31 C32 80.5(4) . . . . ?
C12 N7 C31 C36 -99.6(4) . . . . ?
C13 N3 C2 Fe1 -21.5(4) . . . . ?
C13 N3 C2 N2 163.0(3) . . . . ?
C13 N3 C4 C3 -162.9(3) . . . . ?
C13 C14 C15 C16 0.2(5) . . . . ?
C14 C13 C18 C17 -0.9(5) . . . . ?
C14 C13 C18 C21 177.9(3) . . . . ?
C14 C15 C16 C17 -2.5(5) . . . . ?
C14 C15 C16 C20 177.5(3) . . . . ?
C15 C16 C17 C18 3.2(5) . . . . ?
C16 C17 C18 C13 -1.5(5) . . . . ?
C16 C17 C18 C21 179.6(3) . . . . ?
C18 C13 C14 C15 1.6(5) . . . . ?
C18 C13 C14 C19 -176.9(3) . . . . ?
C19 C14 C15 C16 178.6(3) . . . . ?
C20 C16 C17 C18 -176.7(3) . . . . ?
C22 N5 C6 Fe1 5.4(4) . . . . ?
C22 N5 C6 N4 -177.8(2) . . . . ?
C22 N5 C8 C7 177.7(3) . . . . ?
C22 C23 C24 C25 -0.7(5) . . . . ?
C23 C22 C27 C26 1.7(4) . . . . ?
C23 C22 C27 C30 179.5(3) . . . . ?
C23 C24 C25 C26 2.1(5) . . . . ?
C23 C24 C25 C29 -175.0(3) . . . . ?
C24 C25 C26 C27 -1.6(5) . . . . ?
C25 C26 C27 C22 -0.2(5) . . . . ?
C25 C26 C27 C30 -178.0(3) . . . . ?
C27 C22 C23 C24 -1.3(4) . . . . ?
C27 C22 C23 C28 179.2(3) . . . . ?
C28 C23 C24 C25 178.9(3) . . . . ?
C29 C25 C26 C27 175.4(3) . . . . ?
C31 N7 C10 Fe1 -1.5(4) . . . . ?
C31 N7 C10 N6 174.6(3) . . . . ?
C31 N7 C12 C11 -174.9(3) . . . . ?
C31 C32 C33 C34 -0.9(5) . . . . ?
C32 C31 C36 C35 -1.9(5) . . . . ?
C32 C31 C36 C39 175.9(3) . . . . ?
C32 C33 C34 C35 -1.3(5) . . . . ?
C32 C33 C34 C38 177.7(3) . . . . ?
C33 C34 C35 C36 2.1(5) . . . . ?
C34 C35 C36 C31 -0.5(5) . . . . ?
C34 C35 C36 C39 -178.3(3) . . . . ?
C36 C31 C32 C33 2.6(5) . . . . ?
C36 C31 C32 C37 -175.8(3) . . . . ?
C37 C32 C33 C34 177.4(3) . . . . ?
C38 C34 C35 C36 -177.0(3) . . . . ?
C101 C102 C103 C104 -2(3) . . . . ?
C102 C101 C106 C105 -1(2) . . . . ?
C102 C103 C104 C105 -1(3) . . . . ?
C103 C104 C105 C106 2(3) . . . . ?
C104 C105 C106 C101 -1(2) . . . . ?
C106 C101 C102 C103 3(3) . . . . ?
C111 C112 C113 C114 8(4) . . . . ?
C112 C111 C116 C115 6(4) . . . . ?
C112 C113 C114 C115 -6(4) . . . . ?
C113 C114 C115 C116 5(3) . . . . ?
C114 C115 C116 C111 -5(3) . . . . ?
C116 C111 C112 C113 -8(4) . . . . ?
